data_7248892
loop_
_publ_author_name
'Rakhmanova, Mariana'
'Sukhikh, Taisiya'
'Kovalenko, Ekaterina'

_publ_section_title
;
 Highly tunable emission properties of solid-state supramolecular
 compounds based on Eu mixed-lanthanide complexes and cucurbit[6]uril
;
_journal_issue 29
_journal_name_full CrystEngComm
_journal_page_first 3954
_journal_page_last 3963
_journal_paper_doi 10.1039/D4CE00375F
_journal_volume 26
_journal_year 2024
_chemical_formula_moiety 'C36 H56 Eu N26 Nd O28, 5(N O3), 6(H2 O)'
_chemical_formula_sum 'C36 H68 Eu N31 Nd O49'
_chemical_formula_weight 2015.41
_space_group_crystal_system monoclinic
_space_group_IT_number 14
_space_group_name_Hall '-P 2yn'
_space_group_name_H-M_alt 'P 1 21/n 1'
_atom_sites_solution_hydrogens mixed
_atom_sites_solution_primary dual
_audit_creation_date 2024-02-29
_audit_creation_method
;
Olex2 1.5
(compiled 2023.08.24 svn.re1ec1418 for OlexSys, GUI svn.r6817)
;
_audit_update_record
;
2024-03-01 deposited with the CCDC.	2024-06-14 downloaded from the CCDC.
;
_cell_angle_alpha 90
_cell_angle_beta 105.5893(16)
_cell_angle_gamma 90
_cell_formula_units_Z 2
_cell_length_a 14.4113(6)
_cell_length_b 13.6182(7)
_cell_length_c 18.0470(9)
_cell_measurement_reflns_used 9740
_cell_measurement_temperature 150(2)
_cell_measurement_theta_max 30.50
_cell_measurement_theta_min 2.78
_cell_volume 3411.5(3)
_computing_cell_refinement 'Bruker SAINT'
_computing_data_collection 'Bruker APEX3'
_computing_data_reduction 'Bruker SAINT'
_computing_molecular_graphics 'Olex2 1.5 (Dolomanov et al., 2009)'
_computing_publication_material 'Olex2 1.5 (Dolomanov et al., 2009)'
_computing_structure_refinement 'SHELXL 2014/7 (Sheldrick, 2015)'
_computing_structure_solution 'SHELXT 2014/5 (Sheldrick, 2014)'
_diffrn_ambient_temperature 150(2)
_diffrn_detector PIXEL
_diffrn_detector_area_resol_mean 7.41
_diffrn_detector_type 'Bruker PHOTON III area detector'
_diffrn_measured_fraction_theta_full 0.992
_diffrn_measured_fraction_theta_max 0.990
_diffrn_measurement_device 'three-circle diffractometer'
_diffrn_measurement_device_type 'CCD area detector'
_diffrn_measurement_method 'phi and omega scans'
_diffrn_radiation_monochromator 'Incoatec HELIOS multilayer mirrors'
_diffrn_radiation_type MoK\a
_diffrn_radiation_wavelength 0.71073
_diffrn_reflns_av_R_equivalents 0.0311
_diffrn_reflns_av_unetI/netI 0.0241
_diffrn_reflns_Laue_measured_fraction_full 0.992
_diffrn_reflns_Laue_measured_fraction_max 0.990
_diffrn_reflns_limit_h_max 17
_diffrn_reflns_limit_h_min -19
_diffrn_reflns_limit_k_max 18
_diffrn_reflns_limit_k_min -18
_diffrn_reflns_limit_l_max 24
_diffrn_reflns_limit_l_min -24
_diffrn_reflns_number 46565
_diffrn_reflns_point_group_measured_fraction_full 0.992
_diffrn_reflns_point_group_measured_fraction_max 0.990
_diffrn_reflns_theta_full 25.242
_diffrn_reflns_theta_max 28.696
_diffrn_reflns_theta_min 1.613
_diffrn_source 'Incoatec IuS3.0 microfocus X-ray tube'
_diffrn_source_current 1.4
_diffrn_source_power 0.07
_diffrn_source_voltage 50.0
_exptl_absorpt_coefficient_mu 1.803
_exptl_absorpt_correction_T_max 0.7461
_exptl_absorpt_correction_T_min 0.6252
_exptl_absorpt_correction_type none
_exptl_absorpt_process_details
;
SADABS-2016/2 (Bruker,2016/2) was used for absorption correction.
wR2(int) was 0.0684 before and 0.0546 after correction.
The Ratio of minimum to maximum transmission is 0.8380.
The \l/2 correction factor is Not present.
;
_exptl_crystal_colour colourless
_exptl_crystal_colour_primary colourless
_exptl_crystal_density_diffrn 1.962
_exptl_crystal_description prism
_exptl_crystal_F_000 2032
_exptl_crystal_preparation Luminescent
_exptl_crystal_size_max 0.09
_exptl_crystal_size_mid 0.08
_exptl_crystal_size_min 0.07
_refine_diff_density_max 2.779
_refine_diff_density_min -1.749
_refine_diff_density_rms 0.158
_refine_ls_extinction_method none
_refine_ls_goodness_of_fit_ref 1.118
_refine_ls_hydrogen_treatment constr
_refine_ls_matrix_type full
_refine_ls_number_parameters 595
_refine_ls_number_reflns 8741
_refine_ls_number_restraints 147
_refine_ls_restrained_S_all 1.111
_refine_ls_R_factor_all 0.0455
_refine_ls_R_factor_gt 0.0408
_refine_ls_shift/su_max 0.001
_refine_ls_shift/su_mean 0.000
_refine_ls_structure_factor_coef Fsqd
_refine_ls_weighting_details 'w=1/[\s^2^(Fo^2^)+(0.0625P)^2^+9.5769P] where P=(Fo^2^+2Fc^2^)/3'
_refine_ls_weighting_scheme calc
_refine_ls_wR_factor_gt 0.1128
_refine_ls_wR_factor_ref 0.1173
_reflns_Friedel_coverage 0.000
_reflns_number_gt 7813
_reflns_number_total 8741
_reflns_threshold_expression 'I > 2\s(I)'
_cod_data_source_file d4ce00375f2.cif
_cod_data_source_block km784-1
_cod_depositor_comments 'Adding full bibliography for 7248890--7248896.cif.'
_cod_database_code 7248892
_shelx_shelxl_version_number 2014/7
_shelx_space_group_comment
;
The symmetry employed for this shelxl refinement is uniquely defined
by the following loop, which should always be used as a source of
symmetry information in preference to the above space-group names.
They are only intended as comments.
;
_shelx_estimated_absorpt_t_max 0.884
_shelx_estimated_absorpt_t_min 0.855
_olex2_refinement_description
;
1. Fixed Uiso
 At 1.2 times of:
  All C(H) groups, All C(H,H) groups
 At 1.5 times of:
  All O(H,H) groups, All O(H,H,H,H) groups
2. Shared sites
{Eu1, Nd1}
3. Restrained distances
 H3WB-H26B_$1
 2.1 with sigma of 0.04
 N4-O41N \\sim N4-O42N \\sim N4-O43N \\sim N5-O51N \\sim N5-O52N \\sim N5-O53N
 with sigma of 0.01
 O41N-O42N \\sim O42N-O43N \\sim O43N-O41N \\sim O51N-O52N \\sim O52N-O53N
\\sim O53N-O51N
 with sigma of 0.01
4. Restrained planarity
 N4, O41N, O42N, O43N
 with sigma of 0.02
 N5, O51N, O52N, O53N
 with sigma of 0.02
5. Uiso/Uaniso restraints and constraints
N4 \\sim O41N \\sim O42N \\sim O43N \\sim N5 \\sim O51N \\sim O52N \\sim O53N:
within 2A with sigma of 0.01 and sigma for terminal atoms of 0.01 within 2A
Uanis(Eu1) = Uanis(Nd1)
6. Others
 Fixed Sof: Eu1(0.5) H1MA(0.5) H1MB(0.5) H1MC(0.5) H1MD(0.5) H2MA(0.5)
 H2MB(0.5) H2MC(0.5) H2MD(0.5) H3MA(0.5) H3MB(0.5) H3MC(0.5) H3MD(0.5)
 H4MA(0.5) H4MB(0.5) H4MC(0.5) H4MD(0.5) H5MA(0.5) H5MB(0.5) H5MC(0.5)
 H5MD(0.5) N4(0.25) O41N(0.25) O42N(0.25) O43N(0.25) N5(0.25) O51N(0.25)
 O52N(0.25) O53N(0.25) Nd1(0.5)
7.a Riding coordinates:
 O1M(H1MA,H1MB), O1M(H1MC,H1MD), O2M(H2MA,H2MB), O2M(H2MC,H2MD), O3M(H3MA,
 H3MB), O3M(H3MC,H3MD), O4M(H4MA,H4MB), O4M(H4MC,H4MD), O5M(H5MA,H5MB),
 O5M(H5MC,H5MD)
7.b Free rotating group:
 O1W(H1WA,H1WB), O2W(H2WA,H2WB), O3W(H3WA,H3WB)
7.c Ternary CH refined with riding coordinates:
 C13(H13), C14(H14), C23(H23), C24(H24), C33(H33), C34(H34)
7.d Secondary CH2 refined with riding coordinates:
 C15(H15A,H15B), C16(H16A,H16B), C25(H25A,H25B), C26(H26A,H26B), C35(H35A,
 H35B), C36(H36A,H36B)
;
_olex2_submission_special_instructions 'No special instructions were received'

loop_
_space_group_symop_operation_xyz
'x, y, z'
'-x+1/2, y+1/2, -z+1/2'
'-x, -y, -z'
'x-1/2, -y-1/2, z-1/2'

loop_
_atom_site_label
_atom_site_type_symbol
_atom_site_fract_x
_atom_site_fract_y
_atom_site_fract_z
_atom_site_U_iso_or_equiv
_atom_site_adp_type
_atom_site_occupancy
_atom_site_site_symmetry_order
_atom_site_calc_flag
_atom_site_refinement_flags_posn
_atom_site_refinement_flags_adp
_atom_site_refinement_flags_occupancy
_atom_site_disorder_assembly
_atom_site_disorder_group
Eu1 Eu 0.58289(2) 0.46607(2) 0.21985(2) 0.01769(7) Uani 0.5 1 d . . P A 1
O1M O 0.6643(2) 0.3005(2) 0.23221(16) 0.0286(6) Uani 1 1 d . . . . .
H1MA H 0.6345 0.2477 0.2407 0.043 Uiso 0.5 1 d R U P A 1
H1MB H 0.7204 0.2797 0.2298 0.043 Uiso 0.5 1 d R U P A 1
H1MC H 0.6345 0.2477 0.2407 0.043 Uiso 0.5 1 d R U P A 2
H1MD H 0.7204 0.2797 0.2298 0.043 Uiso 0.5 1 d R U P A 2
O2M O 0.5081(2) 0.3892(2) 0.30917(17) 0.0306(6) Uani 1 1 d . . . . .
H2MA H 0.4492 0.3732 0.2851 0.046 Uiso 0.5 1 d R U P A 1
H2MB H 0.5023 0.4324 0.3434 0.046 Uiso 0.5 1 d R U P A 1
H2MC H 0.4492 0.3732 0.2851 0.046 Uiso 0.5 1 d R U P A 2
H2MD H 0.5023 0.4324 0.3434 0.046 Uiso 0.5 1 d R U P A 2
O3M O 0.4148(2) 0.5207(2) 0.18290(17) 0.0299(6) Uani 1 1 d . . . . .
H3MA H 0.3820 0.5469 0.2120 0.045 Uiso 0.5 1 d R U P A 1
H3MB H 0.3745 0.5183 0.1371 0.045 Uiso 0.5 1 d R U P A 1
H3MC H 0.3820 0.5469 0.2120 0.045 Uiso 0.5 1 d R U P A 2
H3MD H 0.3745 0.5183 0.1371 0.045 Uiso 0.5 1 d R U P A 2
O4M O 0.5818(2) 0.6022(2) 0.13105(18) 0.0364(7) Uani 1 1 d . . . . .
H4MA H 0.6019 0.5927 0.0901 0.055 Uiso 0.5 1 d R U P A 1
H4MB H 0.5649 0.6638 0.1285 0.055 Uiso 0.5 1 d R U P A 1
H4MC H 0.6019 0.5927 0.0901 0.055 Uiso 0.5 1 d R U P A 2
H4MD H 0.5649 0.6638 0.1285 0.055 Uiso 0.5 1 d R U P A 2
O5M O 0.74434(19) 0.4950(2) 0.20672(16) 0.0277(5) Uani 1 1 d . . . . .
H5MA H 0.7416 0.5042 0.1582 0.042 Uiso 0.5 1 d R U P A 1
H5MB H 0.7787 0.4420 0.2195 0.042 Uiso 0.5 1 d R U P A 1
H5MC H 0.7416 0.5042 0.1582 0.042 Uiso 0.5 1 d R U P A 2
H5MD H 0.7787 0.4420 0.2195 0.042 Uiso 0.5 1 d R U P A 2
O11 O 0.57701(18) 0.61458(18) 0.28963(14) 0.0223(5) Uani 1 1 d . . . . .
O12 O 0.6575(2) 0.7966(2) 0.60897(16) 0.0320(6) Uani 1 1 d . . . . .
C11 C 0.6036(2) 0.6811(2) 0.33716(19) 0.0195(6) Uani 1 1 d . . . . .
C12 C 0.6541(3) 0.7932(3) 0.5409(2) 0.0254(7) Uani 1 1 d . . . . .
C13 C 0.6011(3) 0.8226(3) 0.4087(2) 0.0233(7) Uani 1 1 d . . . . .
H13 H 0.5966 0.8882 0.3831 0.028 Uiso 1 1 calc R U . . .
C14 C 0.7051(3) 0.7812(3) 0.4287(2) 0.0235(7) Uani 1 1 d . . . . .
H14 H 0.7520 0.8310 0.4199 0.028 Uiso 1 1 calc R U . . .
N11 N 0.5455(2) 0.7480(2) 0.35714(17) 0.0217(6) Uani 1 1 d . . . . .
N12 N 0.6968(2) 0.6989(2) 0.37722(17) 0.0210(6) Uani 1 1 d . . . . .
N13 N 0.7238(2) 0.7561(3) 0.50987(18) 0.0263(6) Uani 1 1 d . . . . .
N14 N 0.5805(2) 0.8286(2) 0.48234(18) 0.0246(6) Uani 1 1 d . . . . .
C15 C 0.7766(2) 0.6378(3) 0.3712(2) 0.0225(7) Uani 1 1 d . . . . .
H15A H 0.7623 0.6102 0.3186 0.027 Uiso 1 1 calc R U . . .
H15B H 0.8351 0.6790 0.3793 0.027 Uiso 1 1 calc R U . . .
C16 C 0.8164(3) 0.7225(3) 0.5575(2) 0.0274(8) Uani 1 1 d . . . . .
H16A H 0.8682 0.7523 0.5383 0.033 Uiso 1 1 calc R U . . .
H16B H 0.8245 0.7459 0.6108 0.033 Uiso 1 1 calc R U . . .
O21 O 0.70137(19) 0.4425(2) 0.34778(15) 0.0236(5) Uani 1 1 d . . . . .
O22 O 0.8131(2) 0.5865(2) 0.68090(16) 0.0317(6) Uani 1 1 d . . . . .
C21 C 0.7577(2) 0.4674(3) 0.4091(2) 0.0203(7) Uani 1 1 d . . . . .
C22 C 0.8259(3) 0.5586(3) 0.6198(2) 0.0267(7) Uani 1 1 d . . . . .
C23 C 0.8618(2) 0.5636(3) 0.5016(2) 0.0245(7) Uani 1 1 d . . . . .
H23 H 0.9265 0.5880 0.4994 0.029 Uiso 1 1 calc R U . . .
C24 C 0.8672(3) 0.4564(3) 0.5304(2) 0.0249(7) Uani 1 1 d . . . . .
H24 H 0.9327 0.4276 0.5364 0.030 Uiso 1 1 calc R U . . .
N21 N 0.7958(2) 0.5586(2) 0.42605(18) 0.0233(6) Uani 1 1 d . . . . .
N22 N 0.7940(2) 0.4063(2) 0.46975(18) 0.0237(6) Uani 1 1 d . . . . .
N23 N 0.8449(2) 0.4643(2) 0.60310(19) 0.0264(7) Uani 1 1 d . . . . .
N24 N 0.8270(2) 0.6169(3) 0.55845(18) 0.0263(6) Uani 1 1 d . . . . .
C25 C 0.7820(3) 0.3007(3) 0.4642(2) 0.0238(7) Uani 1 1 d . . . . .
H25A H 0.7576 0.2823 0.4093 0.029 Uiso 1 1 calc R U . . .
H25B H 0.8456 0.2691 0.4845 0.029 Uiso 1 1 calc R U . . .
C26 C 0.8466(3) 0.3825(3) 0.6546(2) 0.0297(8) Uani 1 1 d . . . . .
H26A H 0.9001 0.3379 0.6523 0.036 Uiso 1 1 calc R U . . .
H26B H 0.8594 0.4074 0.7079 0.036 Uiso 1 1 calc R U . . .
O31 O 0.5873(2) 0.2336(2) 0.40107(15) 0.0257(5) Uani 1 1 d . . . . .
O32 O 0.6882(2) 0.3964(2) 0.72511(16) 0.0303(6) Uani 1 1 d . . . . .
C31 C 0.6269(3) 0.2297(3) 0.4703(2) 0.0222(7) Uani 1 1 d . . . . .
C32 C 0.6905(3) 0.3345(3) 0.6764(2) 0.0239(7) Uani 1 1 d . . . . .
C33 C 0.7453(3) 0.2419(3) 0.5875(2) 0.0246(7) Uani 1 1 d . . . . .
H33 H 0.8028 0.1977 0.6019 0.030 Uiso 1 1 calc R U . . .
C34 C 0.6545(3) 0.1922(3) 0.6008(2) 0.0252(7) Uani 1 1 d . . . . .
H34 H 0.6689 0.1251 0.6234 0.030 Uiso 1 1 calc R U . . .
N31 N 0.7167(2) 0.2633(3) 0.50561(18) 0.0261(6) Uani 1 1 d . . . . .
N32 N 0.5889(2) 0.1890(2) 0.52455(18) 0.0236(6) Uani 1 1 d . . . . .
N33 N 0.6255(2) 0.2593(2) 0.65316(18) 0.0242(6) Uani 1 1 d . . . . .
N34 N 0.7576(2) 0.3275(2) 0.63595(19) 0.0267(6) Uani 1 1 d . . . . .
C35 C 0.5046(3) 0.1266(3) 0.5056(2) 0.0271(7) Uani 1 1 d . . . . .
H35A H 0.4913 0.1069 0.4510 0.032 Uiso 1 1 calc R U . . .
H35B H 0.5190 0.0662 0.5372 0.032 Uiso 1 1 calc R U . . .
C36 C 0.5520(3) 0.2355(3) 0.6908(2) 0.0242(7) Uani 1 1 d . . . . .
H36A H 0.5622 0.2756 0.7380 0.029 Uiso 1 1 calc R U . . .
H36B H 0.5587 0.1656 0.7065 0.029 Uiso 1 1 calc R U . . .
N1 N 0.5235(2) 0.3300(2) 0.08916(18) 0.0245(6) Uani 1 1 d . . . . .
O11N O 0.48075(18) 0.3316(2) 0.14168(16) 0.0261(5) Uani 1 1 d . . . . .
O12N O 0.5818(2) 0.3997(2) 0.08820(16) 0.0283(6) Uani 1 1 d . . . . .
O13N O 0.5118(2) 0.2629(2) 0.04179(18) 0.0363(7) Uani 1 1 d . . . . .
N2 N 0.7254(2) 0.5320(2) 0.00676(19) 0.0230(6) Uani 1 1 d . . . . .
O21N O 0.7873(2) 0.5279(2) 0.07039(17) 0.0319(6) Uani 1 1 d . . . . .
O22N O 0.6459(2) 0.5719(2) 0.00093(17) 0.0333(6) Uani 1 1 d . . . . .
O23N O 0.7444(3) 0.4979(3) -0.05150(18) 0.0432(8) Uani 1 1 d . . . . .
N3 N 0.9242(2) 0.3709(2) 0.33050(18) 0.0247(6) Uani 1 1 d . . . . .
O31N O 0.8680(2) 0.3442(2) 0.26728(17) 0.0346(7) Uani 1 1 d . . . . .
O32N O 0.9427(3) 0.4597(2) 0.3433(2) 0.0395(8) Uani 1 1 d . . . . .
O33N O 0.9597(2) 0.3086(2) 0.37996(19) 0.0433(8) Uani 1 1 d . . . . .
N4 N 0.4702(13) 0.5173(10) 0.4660(9) 0.087(4) Uani 0.25 1 d D U P B -1
O41N O 0.5312(18) 0.5208(14) 0.4291(13) 0.076(4) Uani 0.25 1 d D U P B -1
O42N O 0.4716(19) 0.5783(15) 0.5166(12) 0.087(4) Uani 0.25 1 d D U P B -1
O43N O 0.4082(16) 0.4523(17) 0.4517(13) 0.092(4) Uani 0.25 1 d D U P B -1
N5 N 0.4509(12) 0.4907(10) 0.4695(9) 0.085(4) Uani 0.25 1 d D U P C -2
O51N O 0.450(2) 0.4000(11) 0.4721(13) 0.088(4) Uani 0.25 1 d D U P C -2
O52N O 0.484(2) 0.5321(13) 0.4210(14) 0.084(4) Uani 0.25 1 d D U P C -2
O53N O 0.419(2) 0.5387(14) 0.5148(14) 0.090(4) Uani 0.25 1 d D U P C -2
O1W O 0.3293(2) 0.3266(2) 0.26675(17) 0.0336(6) Uani 1 1 d G . . . .
H1WA H 0.2912 0.3719 0.2759 0.050 Uiso 1 1 d G U . . .
H1WB H 0.3335 0.2836 0.3035 0.050 Uiso 1 1 d G U . . .
O2W O 0.5718(2) 0.1381(2) 0.2585(2) 0.0394(7) Uani 1 1 d G . . . .
H2WA H 0.5731 0.1357 0.3072 0.059 Uiso 1 1 d G U . . .
H2WB H 0.5785 0.0772 0.2460 0.059 Uiso 1 1 d G U . . .
O3W O 0.3954(4) 0.0173(3) 0.3316(2) 0.0580(11) Uani 1 1 d G . . . .
H3WA H 0.3653 0.0688 0.3420 0.087 Uiso 1 1 d G U . . .
H3WB H 0.3548 -0.0096 0.2918 0.087 Uiso 1 1 d DG U . . .
Nd1 Nd 0.58289(2) 0.46607(2) 0.21985(2) 0.01769(7) Uani 0.5 1 d . . P A 2

loop_
_atom_site_aniso_label
_atom_site_aniso_U_11
_atom_site_aniso_U_22
_atom_site_aniso_U_33
_atom_site_aniso_U_23
_atom_site_aniso_U_13
_atom_site_aniso_U_12
Eu1 0.01557(10) 0.02167(10) 0.01426(10) -0.00205(5) 0.00132(7) -0.00040(5)
O1M 0.0232(13) 0.0283(13) 0.0308(14) -0.0040(11) 0.0015(11) 0.0027(10)
O2M 0.0195(12) 0.0401(15) 0.0290(14) 0.0083(12) 0.0009(11) 0.0003(11)
O3M 0.0213(13) 0.0422(16) 0.0223(13) -0.0086(11) -0.0010(11) 0.0064(11)
O4M 0.0535(19) 0.0320(15) 0.0296(15) 0.0089(12) 0.0213(14) 0.0130(13)
O5M 0.0219(13) 0.0391(15) 0.0209(13) 0.0038(11) 0.0036(10) -0.0011(11)
O11 0.0222(12) 0.0252(12) 0.0160(11) -0.0055(9) -0.0013(9) -0.0019(9)
O12 0.0371(16) 0.0402(16) 0.0198(13) -0.0052(11) 0.0095(11) -0.0060(12)
C11 0.0215(16) 0.0225(15) 0.0141(14) 0.0006(11) 0.0041(12) -0.0018(12)
C12 0.0268(18) 0.0273(17) 0.0222(17) -0.0064(13) 0.0067(14) -0.0093(14)
C13 0.0290(18) 0.0203(15) 0.0212(16) -0.0032(12) 0.0077(14) -0.0070(13)
C14 0.0265(17) 0.0247(16) 0.0198(16) -0.0040(13) 0.0070(14) -0.0080(13)
N11 0.0222(14) 0.0232(14) 0.0179(14) -0.0038(11) 0.0023(11) -0.0026(11)
N12 0.0194(14) 0.0266(14) 0.0164(13) -0.0036(11) 0.0037(11) -0.0048(11)
N13 0.0242(15) 0.0370(17) 0.0165(14) -0.0048(12) 0.0035(12) -0.0041(13)
N14 0.0253(15) 0.0307(15) 0.0180(14) -0.0060(12) 0.0060(12) -0.0056(12)
C15 0.0188(16) 0.0310(18) 0.0189(16) -0.0017(13) 0.0071(13) -0.0057(13)
C16 0.0250(18) 0.0351(19) 0.0196(17) -0.0060(14) 0.0019(14) -0.0076(14)
O21 0.0198(12) 0.0305(13) 0.0177(12) -0.0024(10) 0.0004(9) -0.0014(10)
O22 0.0255(14) 0.0480(17) 0.0213(13) -0.0074(12) 0.0057(11) -0.0054(12)
C21 0.0118(14) 0.0301(18) 0.0182(16) -0.0034(12) 0.0029(12) 0.0011(11)
C22 0.0130(15) 0.045(2) 0.0194(17) -0.0046(15) -0.0001(12) -0.0060(14)
C23 0.0142(15) 0.0383(19) 0.0195(17) -0.0047(14) 0.0017(13) -0.0043(13)
C24 0.0131(15) 0.040(2) 0.0189(17) -0.0027(14) 0.0001(13) -0.0004(13)
N21 0.0185(14) 0.0321(15) 0.0176(14) -0.0032(12) 0.0016(11) -0.0032(12)
N22 0.0194(14) 0.0295(15) 0.0193(14) -0.0028(11) 0.0002(11) 0.0034(11)
N23 0.0204(15) 0.0380(18) 0.0185(15) -0.0034(12) 0.0010(12) -0.0051(12)
N24 0.0227(15) 0.0375(17) 0.0182(14) -0.0050(12) 0.0047(12) -0.0051(12)
C25 0.0223(16) 0.0295(17) 0.0203(16) -0.0005(13) 0.0067(13) 0.0064(13)
C26 0.0199(17) 0.045(2) 0.0196(17) 0.0019(15) -0.0027(13) 0.0020(15)
O31 0.0267(13) 0.0290(13) 0.0193(12) 0.0022(10) 0.0025(10) 0.0044(10)
O32 0.0268(14) 0.0399(15) 0.0231(13) -0.0061(11) 0.0049(11) 0.0000(11)
C31 0.0208(16) 0.0236(16) 0.0216(16) 0.0011(12) 0.0046(13) 0.0078(12)
C32 0.0215(16) 0.0301(18) 0.0172(16) 0.0031(13) 0.0003(13) 0.0051(13)
C33 0.0201(16) 0.0315(18) 0.0208(17) 0.0050(13) 0.0031(13) 0.0098(13)
C34 0.0282(18) 0.0255(17) 0.0207(17) 0.0009(13) 0.0044(14) 0.0070(14)
N31 0.0201(14) 0.0371(17) 0.0199(15) 0.0033(12) 0.0031(12) 0.0060(12)
N32 0.0247(15) 0.0271(15) 0.0186(14) 0.0013(11) 0.0050(12) 0.0016(12)
N33 0.0233(15) 0.0276(15) 0.0223(15) -0.0021(12) 0.0068(12) 0.0027(12)
N34 0.0239(15) 0.0294(16) 0.0243(15) 0.0030(12) 0.0021(12) 0.0010(12)
C35 0.037(2) 0.0197(16) 0.0242(18) -0.0046(13) 0.0085(15) -0.0001(14)
C36 0.0245(17) 0.0291(17) 0.0172(16) 0.0022(13) 0.0027(13) 0.0031(13)
N1 0.0179(14) 0.0283(15) 0.0218(15) -0.0062(12) -0.0041(11) 0.0035(11)
O11N 0.0175(12) 0.0319(13) 0.0266(13) -0.0037(11) 0.0018(10) -0.0022(10)
O12N 0.0257(13) 0.0344(14) 0.0235(13) -0.0052(11) 0.0046(10) -0.0045(11)
O13N 0.0271(14) 0.0404(16) 0.0369(17) -0.0182(13) 0.0011(12) 0.0012(12)
N2 0.0256(16) 0.0240(15) 0.0188(14) 0.0027(10) 0.0051(12) 0.0008(11)
O21N 0.0297(15) 0.0415(17) 0.0206(13) 0.0027(11) 0.0002(11) 0.0021(11)
O22N 0.0259(14) 0.0466(17) 0.0275(15) 0.0068(12) 0.0074(11) 0.0085(12)
O23N 0.0439(19) 0.059(2) 0.0251(15) -0.0102(15) 0.0072(14) 0.0129(17)
N3 0.0160(13) 0.0347(16) 0.0212(15) 0.0014(12) 0.0012(11) 0.0013(11)
O31N 0.0279(14) 0.0451(17) 0.0249(14) -0.0073(12) -0.0029(11) 0.0058(12)
O32N 0.0342(17) 0.0318(16) 0.0452(19) 0.0018(13) -0.0020(14) -0.0039(12)
O33N 0.0415(18) 0.0384(17) 0.0365(17) 0.0106(13) -0.0129(14) -0.0055(14)
N4 0.136(11) 0.063(6) 0.077(6) -0.005(5) 0.056(7) 0.015(6)
O41N 0.132(12) 0.052(6) 0.067(7) -0.005(5) 0.067(8) 0.003(7)
O42N 0.136(11) 0.066(7) 0.077(6) -0.008(6) 0.058(8) 0.018(7)
O43N 0.134(11) 0.071(7) 0.085(6) 0.000(6) 0.055(7) 0.011(6)
N5 0.133(11) 0.061(6) 0.078(6) -0.004(5) 0.056(7) 0.010(6)
O51N 0.136(12) 0.061(7) 0.083(7) -0.001(6) 0.058(8) 0.004(7)
O52N 0.136(11) 0.060(6) 0.074(6) -0.002(5) 0.057(8) 0.014(6)
O53N 0.134(11) 0.071(7) 0.080(7) -0.006(6) 0.054(8) 0.016(7)
O1W 0.0307(15) 0.0470(18) 0.0239(14) -0.0030(12) 0.0086(12) -0.0047(13)
O2W 0.0396(17) 0.0414(17) 0.0385(18) -0.0016(14) 0.0129(15) -0.0006(14)
O3W 0.088(3) 0.047(2) 0.0310(18) 0.0000(15) 0.003(2) 0.005(2)
Nd1 0.01557(10) 0.02167(10) 0.01426(10) -0.00205(5) 0.00132(7) -0.00040(5)

loop_
_atom_type_symbol
_atom_type_description
_atom_type_scat_dispersion_real
_atom_type_scat_dispersion_imag
_atom_type_scat_source
C C 0.0033 0.0016 'International Tables Vol C Tables 4.2.6.8 and 6.1.1.4'
H H 0.0000 0.0000 'International Tables Vol C Tables 4.2.6.8 and 6.1.1.4'
Eu Eu -0.1578 3.6682 'International Tables Vol C Tables 4.2.6.8 and 6.1.1.4'
N N 0.0061 0.0033 'International Tables Vol C Tables 4.2.6.8 and 6.1.1.4'
Nd Nd -0.1943 3.0179 'International Tables Vol C Tables 4.2.6.8 and 6.1.1.4'
O O 0.0106 0.0060 'International Tables Vol C Tables 4.2.6.8 and 6.1.1.4'

loop_
_geom_angle_atom_site_label_1
_geom_angle_atom_site_label_2
_geom_angle_atom_site_label_3
_geom_angle
_geom_angle_site_symmetry_1
_geom_angle_site_symmetry_3
_geom_angle_publ_flag
O1M Eu1 H2MA 85.2 . . ?
O1M Eu1 H2MB 93.7 . . ?
O1M Eu1 O11N 65.75(9) . . ?
O1M Eu1 O12N 69.54(9) . . ?
O2M Eu1 O1M 80.39(10) . . ?
O2M Eu1 H2MA 17.0 . . ?
O2M Eu1 H2MB 17.1 . . ?
O2M Eu1 O3M 74.11(10) . . ?
O2M Eu1 O4M 147.44(10) . . ?
O2M Eu1 O5M 138.41(9) . . ?
O2M Eu1 O21 69.06(9) . . ?
O2M Eu1 O11N 76.12(10) . . ?
O2M Eu1 O12N 125.51(10) . . ?
H2MA Eu1 H2MB 28.4 . . ?
O3M Eu1 O1M 134.22(9) . . ?
O3M Eu1 H2MA 60.8 . . ?
O3M Eu1 H2MB 71.1 . . ?
O3M Eu1 O21 132.19(9) . . ?
O3M Eu1 O11N 71.52(9) . . ?
O3M Eu1 O12N 95.53(9) . . ?
O4M Eu1 O1M 130.98(10) . . ?
O4M Eu1 H2MA 136.8 . . ?
O4M Eu1 H2MB 135.3 . . ?
O4M Eu1 O3M 76.10(11) . . ?
O4M Eu1 O21 125.86(10) . . ?
O4M Eu1 O11N 106.42(10) . . ?
O4M Eu1 O12N 70.09(10) . . ?
O5M Eu1 O1M 73.73(10) . . ?
O5M Eu1 H2MA 153.4 . . ?
O5M Eu1 H2MB 135.4 . . ?
O5M Eu1 O3M 145.68(10) . . ?
O5M Eu1 O4M 69.62(10) . . ?
O5M Eu1 O21 71.14(9) . . ?
O5M Eu1 O11N 119.45(9) . . ?
O5M Eu1 O12N 74.46(9) . . ?
O11 Eu1 O1M 142.09(9) . . ?
O11 Eu1 O2M 85.97(10) . . ?
O11 Eu1 H2MA 92.0 . . ?
O11 Eu1 H2MB 69.0 . . ?
O11 Eu1 O3M 73.42(9) . . ?
O11 Eu1 O4M 73.14(10) . . ?
O11 Eu1 O5M 94.83(10) . . ?
O11 Eu1 O21 74.61(9) . . ?
O11 Eu1 O11N 143.80(9) . . ?
O11 Eu1 O12N 143.17(9) . . ?
O21 Eu1 O1M 67.48(9) . . ?
O21 Eu1 H2MA 86.0 . . ?
O21 Eu1 H2MB 64.6 . . ?
O21 Eu1 O11N 125.01(9) . . ?
O21 Eu1 O12N 130.59(9) . . ?
O11N Eu1 H2MA 63.1 . . ?
O11N Eu1 H2MB 91.2 . . ?
O11N Eu1 O12N 50.48(9) . . ?
O12N Eu1 H2MA 113.5 . . ?
O12N Eu1 H2MB 141.6 . . ?
Eu1 O1M H1MA 120.9 . . ?
Eu1 O1M H1MB 134.6 . . ?
H1MA O1M H1MB 104.4 . . ?
H1MC O1M H1MD 104.4 . . ?
Nd1 O1M H1MC 120.9 . . ?
Nd1 O1M H1MD 134.6 . . ?
Eu1 O2M H2MA 109.1 . . ?
Eu1 O2M H2MB 109.0 . . ?
H2MA O2M H2MB 104.8 . . ?
H2MC O2M H2MD 104.8 . . ?
Nd1 O2M H2MC 109.1 . . ?
Nd1 O2M H2MD 109.0 . . ?
Eu1 O3M H3MA 128.1 . . ?
Eu1 O3M H3MB 127.1 . . ?
H3MA O3M H3MB 104.8 . . ?
H3MC O3M H3MD 104.8 . . ?
Nd1 O3M H3MC 128.1 . . ?
Nd1 O3M H3MD 127.1 . . ?
Eu1 O4M H4MA 119.8 . . ?
Eu1 O4M H4MB 135.8 . . ?
H4MA O4M H4MB 104.4 . . ?
H4MC O4M H4MD 104.4 . . ?
Nd1 O4M H4MC 119.8 . . ?
Nd1 O4M H4MD 135.8 . . ?
Eu1 O5M H5MA 109.4 . . ?
Eu1 O5M H5MB 109.3 . . ?
H5MA O5M H5MB 104.6 . . ?
H5MC O5M H5MD 104.6 . . ?
Nd1 O5M H5MC 109.4 . . ?
Nd1 O5M H5MD 109.3 . . ?
C11 O11 Eu1 159.3(2) . . ?
C11 O11 Nd1 159.3(2) . . ?
O11 C11 N11 125.6(3) . . ?
O11 C11 N12 125.1(3) . . ?
N11 C11 N12 109.3(3) . . ?
O12 C12 N13 126.2(4) . . ?
O12 C12 N14 125.4(4) . . ?
N14 C12 N13 108.4(3) . . ?
C14 C13 H13 111.8 . . ?
N11 C13 H13 111.8 . . ?
N11 C13 C14 103.0(3) . . ?
N14 C13 H13 111.8 . . ?
N14 C13 C14 103.4(3) . . ?
N14 C13 N11 114.4(3) . . ?
C13 C14 H14 111.6 . . ?
N12 C14 C13 103.0(3) . . ?
N12 C14 H14 111.6 . . ?
N12 C14 N13 115.3(3) . . ?
N13 C14 C13 103.0(3) . . ?
N13 C14 H14 111.6 . . ?
C11 N11 C13 111.5(3) . . ?
C11 N11 C36 120.9(3) . 3_666 ?
C36 N11 C13 123.2(3) 3_666 . ?
C11 N12 C14 112.3(3) . . ?
C11 N12 C15 123.2(3) . . ?
C14 N12 C15 124.4(3) . . ?
C12 N13 C14 111.5(3) . . ?
C12 N13 C16 122.1(3) . . ?
C16 N13 C14 124.1(3) . . ?
C12 N14 C13 112.6(3) . . ?
C12 N14 C35 123.3(3) . 3_666 ?
C35 N14 C13 124.0(3) 3_666 . ?
N12 C15 H15A 109.0 . . ?
N12 C15 H15B 109.0 . . ?
H15A C15 H15B 107.8 . . ?
N21 C15 N12 112.9(3) . . ?
N21 C15 H15A 109.0 . . ?
N21 C15 H15B 109.0 . . ?
N13 C16 H16A 108.9 . . ?
N13 C16 H16B 108.9 . . ?
H16A C16 H16B 107.7 . . ?
N24 C16 N13 113.4(3) . . ?
N24 C16 H16A 108.9 . . ?
N24 C16 H16B 108.9 . . ?
C21 O21 Eu1 156.6(2) . . ?
C21 O21 Nd1 156.6(2) . . ?
O21 C21 N21 125.7(3) . . ?
O21 C21 N22 124.9(3) . . ?
N21 C21 N22 109.4(3) . . ?
O22 C22 N23 125.4(4) . . ?
O22 C22 N24 125.9(4) . . ?
N23 C22 N24 108.7(3) . . ?
C24 C23 H23 111.4 . . ?
N21 C23 H23 111.4 . . ?
N21 C23 C24 103.6(3) . . ?
N21 C23 N24 115.3(3) . . ?
N24 C23 H23 111.4 . . ?
N24 C23 C24 103.4(3) . . ?
C23 C24 H24 111.5 . . ?
N22 C24 C23 103.1(3) . . ?
N22 C24 H24 111.5 . . ?
N23 C24 C23 103.4(3) . . ?
N23 C24 H24 111.5 . . ?
N23 C24 N22 115.0(3) . . ?
C21 N21 C15 122.6(3) . . ?
C21 N21 C23 112.4(3) . . ?
C23 N21 C15 124.8(3) . . ?
C21 N22 C24 111.1(3) . . ?
C21 N22 C25 122.5(3) . . ?
C25 N22 C24 124.1(3) . . ?
C22 N23 C24 112.4(3) . . ?
C22 N23 C26 123.6(3) . . ?
C24 N23 C26 123.9(3) . . ?
C16 N24 C23 123.0(3) . . ?
C22 N24 C16 124.3(3) . . ?
C22 N24 C23 111.3(3) . . ?
N22 C25 H25A 108.9 . . ?
N22 C25 H25B 108.9 . . ?
H25A C25 H25B 107.7 . . ?
N31 C25 N22 113.4(3) . . ?
N31 C25 H25A 108.9 . . ?
N31 C25 H25B 108.9 . . ?
N23 C26 H26A 109.0 . . ?
N23 C26 H26B 109.0 . . ?
H26A C26 H26B 107.8 . . ?
N34 C26 N23 112.9(3) . . ?
N34 C26 H26A 109.0 . . ?
N34 C26 H26B 109.0 . . ?
O31 C31 N31 125.9(4) . . ?
O31 C31 N32 125.6(3) . . ?
N31 C31 N32 108.5(3) . . ?
O32 C32 N33 125.7(4) . . ?
O32 C32 N34 126.4(4) . . ?
N34 C32 N33 107.9(3) . . ?
C34 C33 H33 111.9 . . ?
N31 C33 H33 111.9 . . ?
N31 C33 C34 103.0(3) . . ?
N34 C33 H33 111.9 . . ?
N34 C33 C34 103.3(3) . . ?
N34 C33 N31 114.2(3) . . ?
C33 C34 H34 111.8 . . ?
N32 C34 C33 103.3(3) . . ?
N32 C34 H34 111.8 . . ?
N32 C34 N33 114.1(3) . . ?
N33 C34 C33 103.2(3) . . ?
N33 C34 H34 111.8 . . ?
C25 N31 C33 123.5(3) . . ?
C31 N31 C25 123.2(3) . . ?
C31 N31 C33 112.5(3) . . ?
C31 N32 C34 112.6(3) . . ?
C31 N32 C35 123.0(3) . . ?
C35 N32 C34 122.4(3) . . ?
C32 N33 C34 112.0(3) . . ?
C32 N33 C36 123.4(3) . . ?
C36 N33 C34 122.8(3) . . ?
C32 N34 C26 123.6(3) . . ?
C32 N34 C33 113.2(3) . . ?
C33 N34 C26 121.1(3) . . ?
N14 C35 N32 114.3(3) 3_666 . ?
N14 C35 H35A 108.7 3_666 . ?
N14 C35 H35B 108.7 3_666 . ?
N32 C35 H35A 108.7 . . ?
N32 C35 H35B 108.7 . . ?
H35A C35 H35B 107.6 . . ?
N11 C36 H36A 108.9 3_666 . ?
N11 C36 H36B 108.9 3_666 . ?
N33 C36 N11 113.6(3) . 3_666 ?
N33 C36 H36A 108.9 . . ?
N33 C36 H36B 108.9 . . ?
H36A C36 H36B 107.7 . . ?
O11N N1 Eu1 58.81(17) . . ?
O11N N1 O12N 117.1(3) . . ?
O11N N1 Nd1 58.81(17) . . ?
O12N N1 Eu1 59.28(17) . . ?
O12N N1 Nd1 59.28(17) . . ?
O13N N1 Eu1 168.7(2) . . ?
O13N N1 O11N 122.1(3) . . ?
O13N N1 O12N 120.8(3) . . ?
O13N N1 Nd1 168.7(2) . . ?
N1 O11N Eu1 95.9(2) . . ?
N1 O11N Nd1 95.9(2) . . ?
N1 O12N Eu1 95.2(2) . . ?
N1 O12N Nd1 95.2(2) . . ?
O22N N2 O21N 120.6(3) . . ?
O23N N2 O21N 119.6(3) . . ?
O23N N2 O22N 119.8(3) . . ?
O32N N3 O31N 120.0(3) . . ?
O33N N3 O31N 119.6(3) . . ?
O33N N3 O32N 120.4(3) . . ?
O42N N4 O41N 120.0(7) . . ?
O42N N4 O43N 120.4(7) . . ?
O43N N4 O41N 119.6(7) . . ?
O51N N5 O52N 119.3(7) . . ?
O53N N5 O51N 120.0(7) . . ?
O53N N5 O52N 120.7(7) . . ?
H1WA O1W H1WB 104.5 . . ?
H2WA O2W H2WB 104.5 . . ?
H3WA O3W H3WB 104.5 . . ?
O1M Nd1 O11N 65.75(9) . . ?
O1M Nd1 O12N 69.54(9) . . ?
O2M Nd1 O1M 80.39(10) . . ?
O2M Nd1 O3M 74.11(10) . . ?
O2M Nd1 O4M 147.44(10) . . ?
O2M Nd1 O5M 138.41(9) . . ?
O2M Nd1 O21 69.06(9) . . ?
O2M Nd1 O11N 76.12(10) . . ?
O2M Nd1 O12N 125.51(10) . . ?
O3M Nd1 O1M 134.22(9) . . ?
O3M Nd1 O21 132.19(9) . . ?
O3M Nd1 O11N 71.52(9) . . ?
O3M Nd1 O12N 95.53(9) . . ?
O4M Nd1 O1M 130.98(10) . . ?
O4M Nd1 O3M 76.10(11) . . ?
O4M Nd1 O21 125.86(10) . . ?
O4M Nd1 O11N 106.42(10) . . ?
O4M Nd1 O12N 70.09(10) . . ?
O5M Nd1 O1M 73.73(10) . . ?
O5M Nd1 O3M 145.68(10) . . ?
O5M Nd1 O4M 69.62(10) . . ?
O5M Nd1 O21 71.14(9) . . ?
O5M Nd1 O11N 119.45(9) . . ?
O5M Nd1 O12N 74.46(9) . . ?
O11 Nd1 O1M 142.09(9) . . ?
O11 Nd1 O2M 85.97(10) . . ?
O11 Nd1 O3M 73.42(9) . . ?
O11 Nd1 O4M 73.14(10) . . ?
O11 Nd1 O5M 94.83(10) . . ?
O11 Nd1 O21 74.61(9) . . ?
O11 Nd1 O11N 143.80(9) . . ?
O11 Nd1 O12N 143.17(9) . . ?
O21 Nd1 O1M 67.48(9) . . ?
O21 Nd1 O11N 125.01(9) . . ?
O21 Nd1 O12N 130.59(9) . . ?
O11N Nd1 O12N 50.48(9) . . ?

loop_
_geom_bond_atom_site_label_1
_geom_bond_atom_site_label_2
_geom_bond_distance
_geom_bond_site_symmetry_2
_geom_bond_publ_flag
Eu1 O1M 2.523(3) . ?
Eu1 O2M 2.407(3) . ?
Eu1 H2MA 2.8145 . ?
Eu1 H2MB 2.8141 . ?
Eu1 O3M 2.449(3) . ?
Eu1 O4M 2.447(3) . ?
Eu1 O5M 2.433(3) . ?
Eu1 O11 2.396(2) . ?
Eu1 O21 2.496(3) . ?
Eu1 O11N 2.529(3) . ?
Eu1 O12N 2.538(3) . ?
O1M H1MA 0.8713 . ?
O1M H1MB 0.8696 . ?
O1M H1MC 0.8713 . ?
O1M H1MD 0.8696 . ?
O1M Nd1 2.523(3) . ?
O2M H2MA 0.8708 . ?
O2M H2MB 0.8726 . ?
O2M H2MC 0.8708 . ?
O2M H2MD 0.8726 . ?
O2M Nd1 2.407(3) . ?
O3M H3MA 0.8716 . ?
O3M H3MB 0.8740 . ?
O3M H3MC 0.8716 . ?
O3M H3MD 0.8740 . ?
O3M Nd1 2.449(3) . ?
O4M H4MA 0.8733 . ?
O4M H4MB 0.8719 . ?
O4M H4MC 0.8733 . ?
O4M H4MD 0.8719 . ?
O4M Nd1 2.447(3) . ?
O5M H5MA 0.8748 . ?
O5M H5MB 0.8715 . ?
O5M H5MC 0.8748 . ?
O5M H5MD 0.8715 . ?
O5M Nd1 2.433(3) . ?
O11 C11 1.236(4) . ?
O11 Nd1 2.396(2) . ?
O12 C12 1.217(5) . ?
C11 N11 1.350(5) . ?
C11 N12 1.365(4) . ?
C12 N13 1.372(5) . ?
C12 N14 1.367(5) . ?
C13 H13 1.0000 . ?
C13 C14 1.550(5) . ?
C13 N11 1.462(4) . ?
C13 N14 1.440(5) . ?
C14 H14 1.0000 . ?
C14 N12 1.440(4) . ?
C14 N13 1.458(5) . ?
N11 C36 1.456(5) 3_666 ?
N12 C15 1.447(5) . ?
N13 C16 1.454(5) . ?
N14 C35 1.438(5) 3_666 ?
C15 H15A 0.9900 . ?
C15 H15B 0.9900 . ?
C15 N21 1.440(5) . ?
C16 H16A 0.9900 . ?
C16 H16B 0.9900 . ?
C16 N24 1.445(5) . ?
O21 C21 1.231(4) . ?
O21 Nd1 2.496(3) . ?
O22 C22 1.226(5) . ?
C21 N21 1.359(5) . ?
C21 N22 1.363(5) . ?
C22 N23 1.363(5) . ?
C22 N24 1.367(5) . ?
C23 H23 1.0000 . ?
C23 C24 1.545(6) . ?
C23 N21 1.439(4) . ?
C23 N24 1.452(5) . ?
C24 H24 1.0000 . ?
C24 N22 1.468(5) . ?
C24 N23 1.437(5) . ?
N22 C25 1.450(5) . ?
N23 C26 1.447(5) . ?
C25 H25A 0.9900 . ?
C25 H25B 0.9900 . ?
C25 N31 1.441(5) . ?
C26 H26A 0.9900 . ?
C26 H26B 0.9900 . ?
C26 N34 1.445(5) . ?
O31 C31 1.228(4) . ?
O32 C32 1.225(5) . ?
C31 N31 1.359(5) . ?
C31 N32 1.361(5) . ?
C32 N33 1.375(5) . ?
C32 N34 1.361(5) . ?
C33 H33 1.0000 . ?
C33 C34 1.547(5) . ?
C33 N31 1.454(5) . ?
C33 N34 1.439(5) . ?
C34 H34 1.0000 . ?
C34 N32 1.446(5) . ?
C34 N33 1.454(5) . ?
N32 C35 1.446(5) . ?
N33 C36 1.441(5) . ?
C35 N14 1.438(5) 3_666 ?
C35 H35A 0.9900 . ?
C35 H35B 0.9900 . ?
C36 N11 1.456(5) 3_666 ?
C36 H36A 0.9900 . ?
C36 H36B 0.9900 . ?
N1 O11N 1.262(4) . ?
N1 O12N 1.271(4) . ?
N1 O13N 1.231(4) . ?
N1 Nd1 2.940(3) . ?
O11N Nd1 2.529(3) . ?
O12N Nd1 2.538(3) . ?
N2 O21N 1.252(4) . ?
N2 O22N 1.246(4) . ?
N2 O23N 1.245(4) . ?
N3 O31N 1.262(4) . ?
N3 O32N 1.246(4) . ?
N3 O33N 1.238(4) . ?
N4 O41N 1.239(10) . ?
N4 O42N 1.230(10) . ?
N4 O43N 1.235(10) . ?
N5 O51N 1.237(10) . ?
N5 O52N 1.237(10) . ?
N5 O53N 1.225(10) . ?
O1W H1WA 0.8710 . ?
O1W H1WB 0.8733 . ?
O2W H2WA 0.8752 . ?
O2W H2WB 0.8721 . ?
O3W H3WA 0.8712 . ?
O3W H3WB 0.8754 . ?
